data_7035726
loop_
_publ_author_name
'Zhou, Wen'
'Platel, Rachel H.'
'Teixeira Tasso, Thiago'
'Furuyama, Taniyuki'
'Kobayashi, Nagao'
'Leznoff, Daniel B.'

_publ_section_title
;
 Reducing zirconium(iv) phthalocyanines and the structure of a Pc(4-)Zr
 complex.
;
_journal_issue 31
_journal_name_full 'Dalton transactions (Cambridge, England : 2003)'
_journal_page_first 13955
_journal_page_last 13961
_journal_paper_doi 10.1039/c5dt01778e
_journal_volume 44
_journal_year 2015
_chemical_formula_moiety 'C88 H77 Cl3 Li3 N16 O12 Zr2'
_chemical_formula_sum 'C88 H77 Cl3 Li3 N16 O12 Zr2'
_chemical_formula_weight 1860.26
_chemical_name_systematic PcZr(LiCl)1.5(DME)3
_chemical_properties_physical Air-sensitive
_space_group_crystal_system monoclinic
_space_group_IT_number 14
_space_group_name_Hall '-P 2ybc'
_space_group_name_H-M_alt 'P 1 21/c 1'
_symmetry_space_group_name_Hall '-P 2ybc'
_symmetry_space_group_name_H-M 'P 1 21/c 1'
_atom_sites_solution_hydrogens geom
_audit_update_record
;
2015-04-20 deposited with the CCDC.
2015-06-26 downloaded from the CCDC.
;
_cell_angle_alpha 90
_cell_angle_beta 90.1560(18)
_cell_angle_gamma 90
_cell_formula_units_Z 4
_cell_length_a 13.5859(4)
_cell_length_b 24.4074(7)
_cell_length_c 32.2986(9)
_cell_measurement_reflns_used 9634
_cell_measurement_temperature 150(2)
_cell_measurement_theta_max 72.50
_cell_measurement_theta_min 3.253
_cell_volume 10710.1(5)
_computing_cell_refinement 'Bruker SAINT'
_computing_data_collection 'Bruker APEX2'
_computing_data_reduction 'Bruker SAINT'
_computing_structure_refinement 'SHELXL-2014 (Sheldrick 2014)'
_computing_structure_solution 'SHELXS-97 (Sheldrick 2008)'
_diffrn_ambient_temperature 150(2)
_diffrn_measured_fraction_theta_full 0.975
_diffrn_measured_fraction_theta_max 0.999
_diffrn_measurement_device_type 'Bruker APEX-II CCD'
_diffrn_measurement_method '\f and \w scans'
_diffrn_radiation_monochromator graphite
_diffrn_radiation_type CuK\a
_diffrn_radiation_wavelength 1.54178
_diffrn_reflns_av_R_equivalents 0.0621
_diffrn_reflns_limit_h_max 16
_diffrn_reflns_limit_h_min -16
_diffrn_reflns_limit_k_max 28
_diffrn_reflns_limit_k_min -29
_diffrn_reflns_limit_l_max 38
_diffrn_reflns_limit_l_min -38
_diffrn_reflns_number 207765
_diffrn_reflns_theta_full 67.679
_diffrn_reflns_theta_max 66.595
_diffrn_reflns_theta_min 2.269
_exptl_absorpt_coefficient_mu 2.753
_exptl_absorpt_correction_T_max 0.7070
_exptl_absorpt_correction_T_min 0.4084
_exptl_absorpt_correction_type multi-scan
_exptl_absorpt_process_details '(Sheldrich , 1996)'
_exptl_crystal_colour purple
_exptl_crystal_density_diffrn 1.154
_exptl_crystal_description plate
_exptl_crystal_F_000 3812
_exptl_crystal_size_max 0.339
_exptl_crystal_size_mid 0.241
_exptl_crystal_size_min 0.084
_refine_diff_density_max 1.227
_refine_diff_density_min -1.141
_refine_diff_density_rms 0.156
_refine_ls_extinction_method none
_refine_ls_goodness_of_fit_ref 1.066
_refine_ls_hydrogen_treatment constr
_refine_ls_matrix_type full
_refine_ls_number_parameters 1389
_refine_ls_number_reflns 18907
_refine_ls_number_restraints 1578
_refine_ls_restrained_S_all 1.042
_refine_ls_R_factor_all 0.0844
_refine_ls_R_factor_gt 0.0757
_refine_ls_shift/su_max 0.002
_refine_ls_shift/su_mean 0.000
_refine_ls_structure_factor_coef Fsqd
_refine_ls_weighting_details
;
 w=1/[\s^2^(Fo^2^)+(0.0923P)^2^]
 where P=(Fo^2^+2Fc^2^)/3
;
_refine_ls_weighting_scheme calc
_refine_ls_wR_factor_gt 0.2312
_refine_ls_wR_factor_ref 0.2417
_reflns_Friedel_coverage 0.000
_reflns_number_gt 16484
_reflns_number_total 18907
_reflns_threshold_expression 'I > 2\s(I)'
_cod_data_source_file c5dt01778e2.cif
_cod_data_source_block PcZr(LiCl)1.5(DME)3
_cod_depositor_comments
;
The following automatic conversions were performed:

'_exptl_absorpt_correction_type' value 'Multi-scan' changed to
'multi-scan' according to
/usr/data/users/saulius/crontab/automatic-downloads/rss-feeds/RSC/lib/dictionaries/cif_core.dic
dictionary named 'cif_core.dic' version 2.4.2 from 2011-04-26.

Automatic conversion script
Id: cif_fix_values 3271 2015-04-21 07:52:19Z andrius 

 Adding full bibliography for 7035725--7035726.cif.
;
_cod_database_code 7035726
_shelxl_version_number 2014-3

loop_
_symmetry_equiv_pos_as_xyz
'x, y, z'
'-x, y+1/2, -z+1/2'
'-x, -y, -z'
'x, -y-1/2, z-1/2'

loop_
_atom_site_label
_atom_site_type_symbol
_atom_site_fract_x
_atom_site_fract_y
_atom_site_fract_z
_atom_site_U_iso_or_equiv
_atom_site_adp_type
_atom_site_occupancy
_atom_site_site_symmetry_order
_atom_site_calc_flag
_atom_site_refinement_flags_posn
_atom_site_refinement_flags_adp
_atom_site_refinement_flags_occupancy
_atom_site_disorder_assembly
_atom_site_disorder_group
Zr1 Zr 0.44066(3) 0.27363(2) 0.51378(2) 0.03878(15) Uani 1 1 d . U . . .
O1 O 0.2002(16) 0.4337(10) 0.3900(6) 0.164(6) Uani 0.5 1 d D U P . .
N1 N 0.5537(3) 0.24246(18) 0.47134(13) 0.0386(9) Uani 1 1 d . U . . .
C1 C 0.226(2) 0.3996(13) 0.3577(8) 0.169(10) Uani 0.5 1 d D U P B .
H1A H 0.1673 0.3811 0.3471 0.253 Uiso 0.5 1 calc R U P . .
H1B H 0.2734 0.3722 0.3676 0.253 Uiso 0.5 1 calc R U P . .
H1C H 0.2562 0.4214 0.3356 0.253 Uiso 0.5 1 calc R U P . .
C5 C 0.306(5) 0.518(3) 0.4600(12) 0.31(3) Uani 0.5 1 d D U P A 1
C6 C 0.196(3) 0.5776(16) 0.4922(9) 0.228(15) Uani 0.5 1 d D U P A 1
Li1 Li 0.195(8) 0.510(3) 0.479(3) 0.125(12) Uani 0.25 1 d . U P A 2
Cl2 Cl 0.070(3) 0.4706(12) 0.4972(11) 0.126(8) Uani 0.125 1 d . U P A 2
Zr2 Zr 0.64033(3) 0.46878(2) 0.32585(2) 0.02906(14) Uani 1 1 d . U . . .
O2 O 0.222(2) 0.5855(14) 0.3839(10) 0.219(10) Uani 0.5 1 d D U P . .
N2 N 0.6904(4) 0.2262(2) 0.51982(15) 0.0528(12) Uani 1 1 d . U . . .
C2 C 0.159(3) 0.4803(13) 0.3678(12) 0.227(12) Uani 0.5 1 d D U P B 1
H2A H 0.0865 0.4769 0.3656 0.273 Uiso 0.5 1 calc R U P B 1
H2B H 0.1869 0.4827 0.3396 0.273 Uiso 0.5 1 calc R U P B 1
C3 C 0.187(4) 0.5303(15) 0.3933(13) 0.215(13) Uani 0.5 1 d D U P B 1
H3A H 0.1279 0.5370 0.4104 0.258 Uiso 0.5 1 calc R U P B 1
H3B H 0.2372 0.5160 0.4128 0.258 Uiso 0.5 1 calc R U P B 1
Li2 Li 0.041(7) 0.458(6) 0.357(3) 0.20(5) Uani 0.25 1 d D U P A 2
Cl1 Cl 0.051(2) 0.5037(13) 0.4124(9) 0.139(7) Uani 0.125 1 d D U P A 2
O3 O 0.2691(19) 0.5335(10) 0.4979(8) 0.184(8) Uani 0.5 1 d D U P . .
N3 N 0.5320(3) 0.22540(18) 0.55456(13) 0.0393(9) Uani 1 1 d . U . . .
C44 C 0.2832(9) 0.3682(5) 0.4723(3) 0.108(4) Uani 1 1 d . U . C 1
H44A H 0.3378 0.3931 0.4662 0.162 Uiso 1 1 calc R U . C 1
H44B H 0.2227 0.3894 0.4761 0.162 Uiso 1 1 calc R U . C 1
H44C H 0.2746 0.3425 0.4493 0.162 Uiso 1 1 calc R U . C 1
C47 C 0.4958(6) 0.3460(3) 0.5976(2) 0.075(2) Uani 1 1 d . U . D 1
H47A H 0.4874 0.3399 0.6274 0.112 Uiso 1 1 calc R U . D 1
H47B H 0.4930 0.3854 0.5917 0.112 Uiso 1 1 calc R U . D 1
H47C H 0.5597 0.3315 0.5889 0.112 Uiso 1 1 calc R U . D 1
Li3 Li 0.4177(8) 0.3700(4) 0.4886(3) 0.0322(18) Uani 0.8 1 d . U P C 2
Li6 Li 0.599(4) 0.3267(19) 0.5349(12) 0.042(4) Uani 0.2 1 d . U P C 2
Cl3 Cl 0.52142(16) 0.36199(7) 0.49692(5) 0.0707(5) Uani 1 1 d . U . C 2
O4 O 0.044(2) 0.6522(13) 0.4753(11) 0.266(13) Uani 0.5 1 d D U P A .
N4 N 0.4185(3) 0.20384(17) 0.61021(13) 0.0401(9) Uani 1 1 d . U . . .
C4 C 0.189(3) 0.6083(18) 0.4202(11) 0.208(14) Uani 0.5 1 d D U P B .
H4A H 0.1555 0.5803 0.4366 0.311 Uiso 0.5 1 calc R U P . .
H4B H 0.1432 0.6381 0.4138 0.311 Uiso 0.5 1 calc R U P . .
H4C H 0.2451 0.6228 0.4359 0.311 Uiso 0.5 1 calc R U P . .
C80 C 0.4493(6) 0.4888(3) 0.3907(2) 0.0697(19) Uani 1 1 d . U . E 1
H80A H 0.4774 0.4898 0.4187 0.105 Uiso 1 1 calc R U . E 1
H80B H 0.3797 0.4785 0.3923 0.105 Uiso 1 1 calc R U . E 1
H80C H 0.4551 0.5251 0.3780 0.105 Uiso 1 1 calc R U . E 1
C83 C 0.7689(6) 0.3823(3) 0.3837(2) 0.0691(18) Uani 1 1 d . U . F 1
H83A H 0.7700 0.3470 0.3981 0.104 Uiso 1 1 calc R U . F 1
H83B H 0.7892 0.4114 0.4028 0.104 Uiso 1 1 calc R U . F 1
H83C H 0.8143 0.3811 0.3602 0.104 Uiso 1 1 calc R U . F 1
Li4 Li 0.5706(10) 0.5122(5) 0.3909(3) 0.047(2) Uani 0.8 1 d . U P E 2
Li7 Li 0.778(4) 0.4621(18) 0.3739(13) 0.042(4) Uani 0.2 1 d . U P E 2
Cl4 Cl 0.68655(12) 0.51364(6) 0.39309(4) 0.0530(3) Uani 1 1 d . U . E 2
O5 O 0.3053(4) 0.3375(2) 0.51047(16) 0.0759(13) Uani 1 1 d . U . . .
N5 N 0.3292(3) 0.22372(19) 0.54545(14) 0.0427(10) Uani 1 1 d . U . . .
C93 C 0.551(2) 0.6064(6) 0.0523(5) 0.238(8) Uani 1 1 d . U . G 1
Li5 Li 0.519(5) 0.5275(12) 0.1212(10) 0.157(5) Uani 0.5 1 d . U P G 2
Cl5 Cl 0.6566(14) 0.5712(5) 0.0885(4) 0.264(5) Uani 0.5 1 d . U P G 2
Cl6 Cl 0.067(3) 0.4926(13) 0.5089(12) 0.145(9) Uani 0.125 1 d . U P . .
O6 O 0.4207(3) 0.31923(15) 0.57592(11) 0.0484(9) Uani 1 1 d . U . . .
N6 N 0.1934(4) 0.2301(4) 0.49540(18) 0.081(2) Uani 1 1 d . U . . .
Cl7 Cl -0.039(3) 0.5134(15) 0.3941(12) 0.169(10) Uani 0.125 1 d D U P . .
O7 O 0.5010(3) 0.44969(17) 0.36642(12) 0.0501(9) Uani 1 1 d . U . . .
N7 N 0.3514(4) 0.2475(2) 0.46223(14) 0.0498(11) Uani 1 1 d . U . . .
C7 C 0.135(3) 0.6306(15) 0.4936(12) 0.210(14) Uani 0.5 1 d D U P . .
O8 O 0.6678(3) 0.39355(16) 0.36847(12) 0.0510(9) Uani 1 1 d . U . . .
N8 N 0.4659(4) 0.2535(2) 0.40468(15) 0.0540(12) Uani 1 1 d . U . . .
C8 C -0.035(2) 0.644(3) 0.4485(12) 0.28(3) Uani 0.5 1 d D U P . .
O9 O 0.5100(10) 0.5861(3) 0.1683(3) 0.157(4) Uani 1 1 d . U . . .
N9 N 0.7573(3) 0.42462(17) 0.29360(13) 0.0338(8) Uani 1 1 d . U . . .
O10 O 0.6296(11) 0.4973(4) 0.1655(2) 0.175(4) Uani 1 1 d . U . . .
N10 N 0.6732(3) 0.33685(17) 0.28010(12) 0.0346(8) Uani 1 1 d . U . . .
O11 O 0.4047(11) 0.4862(4) 0.1375(3) 0.184(4) Uani 1 1 d . U . . .
N11 N 0.5554(3) 0.41112(16) 0.28846(12) 0.0320(8) Uani 1 1 d . U . . .
O12 O 0.5432(13) 0.4572(4) 0.0851(3) 0.198(5) Uani 1 1 d . U . . .
N12 N 0.3980(3) 0.45734(18) 0.28046(14) 0.0382(9) Uani 1 1 d . U . . .
C12 C 0.5473(4) 0.2466(2) 0.42797(15) 0.0405(11) Uani 1 1 d . U . . .
O13 O 0.4626(16) 0.5705(4) 0.0714(4) 0.222(5) Uani 1 1 d . U . . .
N13 N 0.5290(3) 0.52318(16) 0.29949(12) 0.0320(8) Uani 1 1 d . U . . .
C13 C 0.6417(4) 0.2410(2) 0.41087(17) 0.0455(12) Uani 1 1 d . U . . .
O14 O 0.901(3) 0.4993(13) 0.1630(8) 0.184(17) Uani 0.25 1 d D U P . .
N14 N 0.6146(3) 0.61126(16) 0.30969(12) 0.0337(8) Uani 1 1 d . U . . .
C14 C 0.6769(5) 0.2431(3) 0.36969(19) 0.0584(15) Uani 1 1 d . U . . .
H14 H 0.6330 0.2492 0.3472 0.070 Uiso 1 1 calc R U . . .
O15 O 0.989(4) 0.6104(14) 0.1953(13) 0.24(2) Uani 0.25 1 d D U P . .
N15 N 0.7299(3) 0.53626(17) 0.30332(13) 0.0359(9) Uani 1 1 d . U . . .
C15 C 0.7737(6) 0.2363(4) 0.3632(2) 0.081(2) Uani 1 1 d . U . . .
H15 H 0.7986 0.2383 0.3358 0.097 Uiso 1 1 calc R U . . .
O16 O 0.888(4) -0.028(2) 0.4599(11) 0.25(2) Uani 0.25 1 d D U P . .
N16 N 0.8914(3) 0.49322(19) 0.29659(16) 0.0471(11) Uani 1 1 d . U . . .
C16 C 0.8408(6) 0.2258(5) 0.3972(3) 0.100(4) Uani 1 1 d . U . . .
H16 H 0.9086 0.2198 0.3917 0.120 Uiso 1 1 calc R U . . .
O17 O 0.855(3) 0.0966(19) 0.5147(13) 0.209(17) Uani 0.25 1 d D U P . .
C17 C 0.8081(6) 0.2246(4) 0.4370(2) 0.078(2) Uani 1 1 d . U . . .
H17 H 0.8526 0.2182 0.4592 0.094 Uiso 1 1 calc R U . . .
C18 C 0.7072(5) 0.2330(3) 0.44464(18) 0.0513(14) Uani 1 1 d . U . . .
C19 C 0.6509(4) 0.2340(2) 0.48079(17) 0.0449(12) Uani 1 1 d . U . . .
C20 C 0.6352(4) 0.2223(3) 0.55225(17) 0.0465(12) Uani 1 1 d . U . . .
C21 C 0.6746(5) 0.2118(3) 0.59392(18) 0.0521(14) Uani 1 1 d . U . . .
C22 C 0.7701(5) 0.2086(4) 0.6088(2) 0.0668(18) Uani 1 1 d . U . . .
H22 H 0.8246 0.2125 0.5907 0.080 Uiso 1 1 calc R U . . .
C23 C 0.7842(5) 0.1993(3) 0.6512(2) 0.0633(17) Uani 1 1 d . U . . .
H23 H 0.8491 0.1973 0.6622 0.076 Uiso 1 1 calc R U . . .
C24 C 0.7040(5) 0.1930(3) 0.67731(19) 0.0546(14) Uani 1 1 d . U . . .
H24 H 0.7150 0.1871 0.7060 0.066 Uiso 1 1 calc R U . . .
C25 C 0.6078(5) 0.1952(2) 0.66236(17) 0.0490(13) Uani 1 1 d . U . . .
H25 H 0.5532 0.1902 0.6803 0.059 Uiso 1 1 calc R U . . .
C26 C 0.5946(4) 0.2050(2) 0.62044(16) 0.0445(12) Uani 1 1 d . U . . .
C27 C 0.5054(4) 0.2114(2) 0.59563(15) 0.0389(10) Uani 1 1 d . U . . .
C28 C 0.3352(4) 0.2068(2) 0.58664(16) 0.0399(10) Uani 1 1 d . U . . .
C29 C 0.2413(4) 0.1918(2) 0.60048(17) 0.0453(12) Uani 1 1 d . U . . .
C30 C 0.2074(5) 0.1706(3) 0.63882(18) 0.0507(13) Uani 1 1 d . U . . .
H30 H 0.2514 0.1648 0.6613 0.061 Uiso 1 1 calc R U . . .
C31 C 0.1105(5) 0.1591(3) 0.6424(2) 0.0622(16) Uani 1 1 d . U . . .
H31 H 0.0867 0.1445 0.6677 0.075 Uiso 1 1 calc R U . . .
C32 C 0.0428(5) 0.1680(4) 0.6091(2) 0.074(2) Uani 1 1 d . U . . .
H32 H -0.0248 0.1595 0.6128 0.089 Uiso 1 1 calc R U . . .
C33 C 0.0738(5) 0.1888(4) 0.5721(2) 0.075(2) Uani 1 1 d . U . . .
H33 H 0.0284 0.1954 0.5503 0.090 Uiso 1 1 calc R U . . .
C34 C 0.1748(5) 0.2001(3) 0.56704(19) 0.0558(15) Uani 1 1 d . U . . .
C35 C 0.2311(5) 0.2196(3) 0.53345(19) 0.0552(15) Uani 1 1 d . U . . .
C36 C 0.2498(5) 0.2406(4) 0.4635(2) 0.080(2) Uani 1 1 d . U . . .
C37 C 0.2124(9) 0.2355(9) 0.4187(4) 0.079(5) Uani 0.648(19) 1 d . U P H 1
C38 C 0.1199(10) 0.2291(13) 0.4037(4) 0.124(10) Uani 0.648(19) 1 d . U P H 1
H38 H 0.0658 0.2236 0.4218 0.149 Uiso 0.648(19) 1 calc R U P H 1
C39 C 0.1065(12) 0.2309(15) 0.3608(4) 0.162(14) Uani 0.648(19) 1 d . U P H 1
H39 H 0.0428 0.2256 0.3492 0.194 Uiso 0.648(19) 1 calc R U P H 1
C40 C 0.1868(11) 0.2405(13) 0.3349(4) 0.137(11) Uani 0.648(19) 1 d . U P H 1
H40 H 0.1768 0.2430 0.3058 0.164 Uiso 0.648(19) 1 calc R U P H 1
C41 C 0.2799(9) 0.2465(9) 0.3508(3) 0.084(6) Uani 0.648(19) 1 d . U P H 1
H41 H 0.3348 0.2519 0.3331 0.101 Uiso 0.648(19) 1 calc R U P H 1
C42 C 0.2918(8) 0.2444(7) 0.3935(3) 0.058(3) Uani 0.648(19) 1 d . U P H 1
C107 C 0.2862(16) 0.2778(13) 0.4000(6) 0.062(6) Uani 0.352(19) 1 d . U P H 2
C106 C 0.2729(17) 0.2930(15) 0.3583(7) 0.077(8) Uani 0.352(19) 1 d . U P H 2
H106 H 0.3272 0.2956 0.3399 0.092 Uiso 0.352(19) 1 calc R U P H 2
C105 C 0.1788(19) 0.304(2) 0.3451(9) 0.114(15) Uani 0.352(19) 1 d . U P H 2
H105 H 0.1673 0.3151 0.3173 0.137 Uiso 0.352(19) 1 calc R U P H 2
C104 C 0.098(2) 0.298(2) 0.3733(9) 0.115(15) Uani 0.352(19) 1 d . U P H 2
H104 H 0.0337 0.3075 0.3635 0.138 Uiso 0.352(19) 1 calc R U P H 2
C103 C 0.1074(19) 0.2804(19) 0.4139(9) 0.101(12) Uani 0.352(19) 1 d . U P H 2
H103 H 0.0524 0.2743 0.4314 0.121 Uiso 0.352(19) 1 calc R U P H 2
C102 C 0.2096(17) 0.2718(15) 0.4276(7) 0.073(7) Uani 0.352(19) 1 d . U P H 2
C43 C 0.3795(5) 0.2519(3) 0.41990(19) 0.0613(17) Uani 1 1 d . U . . .
C45 C 0.2947(7) 0.3746(4) 0.5445(2) 0.082(2) Uani 1 1 d . U . . .
H45A H 0.2259 0.3878 0.5466 0.099 Uiso 1 1 calc R U . C 2
H45B H 0.3387 0.4066 0.5412 0.099 Uiso 1 1 calc R U . C 2
C46 C 0.3226(5) 0.3421(3) 0.5826(2) 0.0626(16) Uani 1 1 d . U . . .
H46A H 0.3229 0.3662 0.6072 0.075 Uiso 1 1 calc R U . . .
H46B H 0.2745 0.3123 0.5872 0.075 Uiso 1 1 calc R U . . .
C48 C 0.8552(4) 0.4408(2) 0.29069(17) 0.0393(11) Uani 1 1 d . U . . .
C49 C 0.9141(4) 0.3959(2) 0.27964(18) 0.0446(12) Uani 1 1 d . U . . .
C50 C 1.0152(4) 0.3895(3) 0.2710(2) 0.0627(17) Uani 1 1 d . U . . .
H50 H 1.0590 0.4197 0.2732 0.075 Uiso 1 1 calc R U . . .
C51 C 1.0485(5) 0.3393(3) 0.2594(3) 0.076(2) Uani 1 1 d . U . . .
H51 H 1.1162 0.3350 0.2529 0.091 Uiso 1 1 calc R U . . .
C52 C 0.9851(5) 0.2931(3) 0.2568(3) 0.0656(18) Uani 1 1 d . U . . .
H52 H 1.0115 0.2582 0.2500 0.079 Uiso 1 1 calc R U . . .
C53 C 0.8873(4) 0.2983(2) 0.26391(18) 0.0461(12) Uani 1 1 d . U . . .
H53 H 0.8443 0.2679 0.2611 0.055 Uiso 1 1 calc R U . . .
C54 C 0.8508(4) 0.3503(2) 0.27560(16) 0.0391(11) Uani 1 1 d . U . . .
C55 C 0.7544(4) 0.3691(2) 0.28392(15) 0.0345(10) Uani 1 1 d . U . . .
C56 C 0.5844(4) 0.3565(2) 0.28074(14) 0.0325(9) Uani 1 1 d . U . . .
C57 C 0.4980(4) 0.3243(2) 0.26983(14) 0.0340(10) Uani 1 1 d . U . . .
C58 C 0.4876(4) 0.2692(2) 0.25962(16) 0.0378(11) Uani 1 1 d . U . . .
H58 H 0.5418 0.2447 0.2612 0.045 Uiso 1 1 calc R U . . .
C59 C 0.3952(4) 0.2514(2) 0.24695(16) 0.0409(11) Uani 1 1 d . U . . .
H59 H 0.3859 0.2140 0.2397 0.049 Uiso 1 1 calc R U . . .
C60 C 0.3163(4) 0.2872(2) 0.24473(17) 0.0433(11) Uani 1 1 d . U . . .
H60 H 0.2540 0.2740 0.2358 0.052 Uiso 1 1 calc R U . . .
C61 C 0.3263(4) 0.3424(2) 0.25526(16) 0.0402(11) Uani 1 1 d . U . . .
H61 H 0.2720 0.3668 0.2537 0.048 Uiso 1 1 calc R U . . .
C62 C 0.4186(4) 0.3602(2) 0.26809(15) 0.0357(10) Uani 1 1 d . U . . .
C63 C 0.4542(3) 0.4146(2) 0.27980(15) 0.0334(9) Uani 1 1 d . U . . .
C64 C 0.4332(4) 0.5091(2) 0.28848(16) 0.0359(10) Uani 1 1 d . U . . .
C65 C 0.3752(4) 0.5564(2) 0.28586(18) 0.0422(11) Uani 1 1 d . U . . .
C66 C 0.2759(4) 0.5658(3) 0.2748(2) 0.0599(17) Uani 1 1 d . U . . .
H66 H 0.2333 0.5360 0.2687 0.072 Uiso 1 1 calc R U . . .
C67 C 0.2424(5) 0.6183(3) 0.2732(3) 0.072(2) Uani 1 1 d . U . . .
H67 H 0.1765 0.6250 0.2648 0.086 Uiso 1 1 calc R U . . .
C68 C 0.3042(5) 0.6634(3) 0.2838(3) 0.0632(18) Uani 1 1 d . U . . .
H68 H 0.2778 0.6994 0.2834 0.076 Uiso 1 1 calc R U . . .
C69 C 0.4007(4) 0.6559(2) 0.29468(19) 0.0476(13) Uani 1 1 d . U . . .
H69 H 0.4414 0.6862 0.3016 0.057 Uiso 1 1 calc R U . . .
C70 C 0.4381(4) 0.6018(2) 0.29531(16) 0.0382(10) Uani 1 1 d . U . . .
C71 C 0.5322(4) 0.5800(2) 0.30313(15) 0.0339(9) Uani 1 1 d . U . . .
C72 C 0.7015(4) 0.5910(2) 0.30888(15) 0.0349(10) Uani 1 1 d . U . . .
C73 C 0.7906(4) 0.6247(2) 0.31254(17) 0.0417(11) Uani 1 1 d . U . . .
C74 C 0.8035(4) 0.6808(2) 0.32025(19) 0.0494(13) Uani 1 1 d . U . . .
H74 H 0.7488 0.7045 0.3241 0.059 Uiso 1 1 calc R U . . .
C75 C 0.8993(5) 0.7004(3) 0.3220(3) 0.0648(18) Uani 1 1 d . U . . .
H75 H 0.9105 0.7380 0.3279 0.078 Uiso 1 1 calc R U . . .
C76 C 0.9794(5) 0.6658(3) 0.3152(3) 0.081(2) Uani 1 1 d . U . . .
H76 H 1.0440 0.6806 0.3155 0.097 Uiso 1 1 calc R U . . .
C77 C 0.9669(5) 0.6106(3) 0.3079(3) 0.070(2) Uani 1 1 d . U . . .
H77 H 1.0218 0.5872 0.3035 0.084 Uiso 1 1 calc R U . . .
C78 C 0.8716(4) 0.5905(2) 0.3070(2) 0.0504(13) Uani 1 1 d . U . . .
C79 C 0.8333(4) 0.5348(2) 0.30147(18) 0.0427(12) Uani 1 1 d . U . . .
C81 C 0.5047(5) 0.3929(3) 0.3836(2) 0.0629(16) Uani 1 1 d . U . . .
H81A H 0.4537 0.3882 0.4051 0.076 Uiso 1 1 calc R U . . .
H81B H 0.4924 0.3658 0.3613 0.076 Uiso 1 1 calc R U . . .
C82 C 0.6022(6) 0.3845(3) 0.4014(2) 0.0668(17) Uani 1 1 d . U . . .
H82A H 0.6145 0.4107 0.4242 0.080 Uiso 1 1 calc R U . . .
H82B H 0.6091 0.3467 0.4122 0.080 Uiso 1 1 calc R U . . .
C84 C 0.4678(15) 0.6378(5) 0.1701(5) 0.178(7) Uani 1 1 d . U . . .
H84A H 0.4087 0.6386 0.1526 0.268 Uiso 1 1 calc R U . . .
H84B H 0.5151 0.6651 0.1602 0.268 Uiso 1 1 calc R U . . .
H84C H 0.4497 0.6461 0.1988 0.268 Uiso 1 1 calc R U . . .
C85 C 0.5918(16) 0.5813(6) 0.1979(4) 0.177(6) Uani 1 1 d . U . . .
H85A H 0.5709 0.5968 0.2248 0.213 Uiso 1 1 calc R U . . .
H85B H 0.6478 0.6036 0.1877 0.213 Uiso 1 1 calc R U . . .
C86 C 0.6265(19) 0.5234(6) 0.2045(4) 0.210(8) Uani 1 1 d . U . . .
H86A H 0.6927 0.5233 0.2173 0.252 Uiso 1 1 calc R U . . .
H86B H 0.5807 0.5038 0.2231 0.252 Uiso 1 1 calc R U . . .
C87 C 0.643(2) 0.4404(7) 0.1715(6) 0.274(13) Uani 1 1 d . U . . .
H87A H 0.6683 0.4239 0.1461 0.411 Uiso 1 1 calc R U . . .
H87B H 0.5792 0.4235 0.1784 0.411 Uiso 1 1 calc R U . . .
H87C H 0.6892 0.4342 0.1942 0.411 Uiso 1 1 calc R U . . .
C88 C 0.3494(17) 0.4844(8) 0.1749(5) 0.212(8) Uani 1 1 d . U . . .
H88A H 0.2883 0.4639 0.1703 0.317 Uiso 1 1 calc R U . . .
H88B H 0.3335 0.5218 0.1837 0.317 Uiso 1 1 calc R U . . .
H88C H 0.3883 0.4663 0.1965 0.317 Uiso 1 1 calc R U . . .
C89 C 0.3960(19) 0.4313(6) 0.1217(5) 0.206(7) Uani 1 1 d . U . . .
H89A H 0.3261 0.4200 0.1201 0.248 Uiso 1 1 calc R U . . .
H89B H 0.4319 0.4051 0.1397 0.248 Uiso 1 1 calc R U . . .
C90 C 0.4441(19) 0.4336(7) 0.0767(5) 0.210(6) Uani 1 1 d . U . . .
H90A H 0.4492 0.3965 0.0644 0.252 Uiso 1 1 calc R U . . .
H90B H 0.4054 0.4574 0.0579 0.252 Uiso 1 1 calc R U . . .
C91 C 0.594(2) 0.4467(8) 0.0493(6) 0.248(9) Uani 1 1 d . U . . .
H91A H 0.5647 0.4676 0.0264 0.372 Uiso 1 1 calc R U . . .
H91B H 0.5906 0.4075 0.0430 0.372 Uiso 1 1 calc R U . . .
H91C H 0.6629 0.4576 0.0528 0.372 Uiso 1 1 calc R U . . .
C92 C 0.364(3) 0.5844(8) 0.0701(7) 0.242(8) Uani 1 1 d . U . . .
C94 C 0.891(4) 0.4442(14) 0.1715(13) 0.176(18) Uani 0.25 1 d D U P . .
C95 C 1.001(4) 0.5203(15) 0.1663(12) 0.202(19) Uani 0.25 1 d D U P . .
C96 C 1.008(4) 0.5533(17) 0.2059(10) 0.217(19) Uani 0.25 1 d D U P . .
C97 C 0.896(5) 0.621(3) 0.180(2) 0.24(3) Uani 0.25 1 d D U P . .
C98 C 0.800(5) -0.048(3) 0.445(3) 0.26(3) Uani 0.25 1 d D U P . .
C99 C 0.879(7) 0.0316(19) 0.4641(10) 0.29(3) Uani 0.25 1 d D U P . .
C100 C 0.851(4) 0.0372(19) 0.5094(10) 0.215(19) Uani 0.25 1 d D U P . .
C101 C 0.940(4) 0.113(2) 0.4892(19) 0.22(2) Uani 0.25 1 d D U P . .

loop_
_atom_site_aniso_label
_atom_site_aniso_U_11
_atom_site_aniso_U_22
_atom_site_aniso_U_33
_atom_site_aniso_U_23
_atom_site_aniso_U_13
_atom_site_aniso_U_12
Zr1 0.0514(3) 0.0345(3) 0.0304(2) 0.00212(16) 0.00865(18) 0.00310(18)
O1 0.178(14) 0.218(16) 0.095(10) 0.012(10) -0.014(10) -0.035(12)
N1 0.050(2) 0.036(2) 0.0297(19) -0.0022(16) 0.0048(16) -0.0010(17)
C1 0.18(2) 0.23(2) 0.098(13) 0.005(14) -0.038(14) -0.022(17)
C5 0.46(6) 0.32(5) 0.17(2) 0.02(2) 0.01(2) 0.09(5)
C6 0.31(3) 0.29(3) 0.092(15) -0.019(18) -0.093(18) 0.05(2)
Li1 0.165(15) 0.07(3) 0.135(17) 0.006(15) -0.044(12) -0.006(16)
Cl2 0.163(16) 0.082(16) 0.132(16) -0.020(11) -0.030(12) -0.019(14)
Zr2 0.0315(2) 0.0269(2) 0.0288(2) -0.00079(14) 0.00241(15) 0.00033(14)
O2 0.17(2) 0.253(19) 0.23(2) 0.016(15) 0.059(16) 0.025(17)
N2 0.049(3) 0.074(3) 0.036(2) -0.004(2) 0.0010(18) 0.003(2)
C2 0.27(3) 0.254(17) 0.16(2) 0.033(13) -0.001(19) 0.009(15)
C3 0.23(3) 0.257(17) 0.16(2) 0.021(13) 0.03(2) -0.004(14)
Li2 0.19(3) 0.24(9) 0.18(4) -0.04(6) -0.07(3) -0.01(5)
Cl1 0.133(12) 0.149(16) 0.134(13) -0.001(10) -0.026(9) -0.067(11)
O3 0.204(14) 0.199(18) 0.148(15) 0.005(13) -0.051(11) -0.057(12)
N3 0.049(2) 0.041(2) 0.0284(19) 0.0001(16) 0.0042(16) 0.0006(17)
C44 0.135(9) 0.113(8) 0.076(5) 0.026(5) 0.010(5) 0.051(7)
C47 0.093(5) 0.070(5) 0.062(4) -0.024(4) 0.003(3) -0.005(4)
Li3 0.065(4) 0.018(4) 0.013(3) 0.002(3) -0.001(3) -0.002(3)
Li6 0.062(7) 0.044(6) 0.022(8) -0.007(5) 0.020(5) -0.003(5)
Cl3 0.1008(13) 0.0510(9) 0.0603(9) 0.0003(7) 0.0254(9) -0.0083(8)
O4 0.224(19) 0.26(2) 0.32(3) 0.18(2) -0.048(18) -0.063(17)
N4 0.054(2) 0.033(2) 0.034(2) 0.0036(17) 0.0035(17) 0.0007(17)
C4 0.13(3) 0.26(2) 0.23(3) 0.00(2) 0.06(2) -0.01(2)
C80 0.071(4) 0.070(4) 0.068(4) -0.015(3) 0.025(3) -0.007(3)
C83 0.080(4) 0.071(4) 0.056(4) 0.008(3) -0.017(3) 0.015(3)
Li4 0.075(5) 0.032(5) 0.032(4) -0.002(4) 0.014(4) 0.001(4)
Li7 0.061(7) 0.033(8) 0.031(8) -0.001(6) -0.006(5) 0.000(5)
Cl4 0.0726(9) 0.0446(7) 0.0416(7) -0.0036(6) -0.0048(6) -0.0077(6)
O5 0.083(3) 0.081(3) 0.063(3) 0.005(2) 0.007(2) 0.020(3)
N5 0.046(2) 0.050(3) 0.033(2) 0.0071(17) 0.0050(16) 0.0011(18)
C93 0.50(2) 0.092(9) 0.119(11) 0.053(9) -0.022(12) -0.038(11)
Li5 0.370(12) 0.040(7) 0.061(8) 0.014(6) 0.010(7) -0.004(7)
Cl5 0.467(14) 0.159(8) 0.165(8) 0.008(7) 0.066(9) -0.022(9)
Cl6 0.210(17) 0.086(17) 0.141(16) -0.020(12) -0.019(13) -0.025(14)
O6 0.075(2) 0.0358(19) 0.0346(18) 0.0001(14) 0.0125(16) 0.0073(17)
N6 0.048(3) 0.149(7) 0.046(3) 0.025(3) 0.001(2) -0.004(3)
Cl7 0.156(14) 0.17(2) 0.18(2) 0.000(16) -0.054(13) -0.055(13)
O7 0.057(2) 0.049(2) 0.045(2) 0.0001(16) 0.0112(17) -0.0041(17)
N7 0.051(2) 0.063(3) 0.035(2) 0.0087(19) 0.0040(17) 0.000(2)
C7 0.25(2) 0.25(3) 0.14(2) 0.00(2) -0.037(19) 0.006(19)
O8 0.080(3) 0.0359(19) 0.0366(18) 0.0026(15) 0.0020(17) 0.0021(17)
N8 0.053(2) 0.073(3) 0.036(2) 0.010(2) 0.0005(18) -0.005(2)
C8 0.108(17) 0.52(8) 0.22(3) -0.04(4) 0.048(16) 0.08(3)
O9 0.312(11) 0.068(4) 0.092(5) -0.005(3) -0.018(6) 0.012(5)
N9 0.0287(18) 0.0353(19) 0.037(2) -0.0046(16) 0.0019(15) 0.0028(15)
O10 0.360(12) 0.089(5) 0.076(4) 0.006(4) 0.016(6) 0.036(6)
N10 0.0336(19) 0.036(2) 0.035(2) -0.0069(16) 0.0012(15) 0.0046(15)
O11 0.371(11) 0.084(5) 0.098(5) -0.003(4) 0.005(6) -0.029(6)
N11 0.0321(18) 0.0307(18) 0.0332(19) -0.0066(15) 0.0037(14) 0.0010(14)
O12 0.411(14) 0.090(5) 0.093(5) -0.011(4) 0.038(7) -0.022(6)
N12 0.033(2) 0.036(2) 0.045(2) -0.0060(17) 0.0004(17) 0.0023(16)
C12 0.053(3) 0.039(3) 0.030(2) -0.0013(19) 0.0052(18) -0.003(2)
O13 0.461(16) 0.081(6) 0.125(7) 0.030(5) -0.015(9) -0.006(8)
N13 0.0316(18) 0.0292(18) 0.035(2) -0.0011(15) 0.0027(15) 0.0016(14)
C13 0.055(3) 0.045(3) 0.036(2) -0.004(2) 0.008(2) -0.004(2)
O14 0.33(4) 0.16(2) 0.058(13) 0.026(14) 0.05(2) 0.15(3)
N14 0.0374(19) 0.0288(19) 0.035(2) 0.0054(16) 0.0018(15) 0.0014(15)
C14 0.065(3) 0.068(4) 0.042(3) -0.006(3) 0.011(2) -0.010(3)
O15 0.40(6) 0.23(3) 0.10(3) 0.013(19) 0.00(3) 0.12(3)
N15 0.0305(19) 0.035(2) 0.042(2) 0.0019(16) 0.0045(16) -0.0008(15)
C15 0.068(4) 0.133(8) 0.041(3) -0.003(4) 0.019(3) 0.000(4)
O16 0.33(6) 0.33(4) 0.075(19) -0.05(2) -0.08(2) 0.08(4)
N16 0.033(2) 0.040(2) 0.068(3) -0.001(2) 0.005(2) -0.0008(17)
C16 0.062(4) 0.186(11) 0.052(4) 0.004(4) 0.017(3) 0.007(5)
O17 0.10(2) 0.36(5) 0.17(3) -0.08(3) -0.03(2) 0.01(3)
C17 0.053(3) 0.133(8) 0.048(3) -0.002(4) 0.008(3) 0.007(4)
C18 0.052(3) 0.065(4) 0.037(3) -0.002(2) 0.006(2) 0.001(2)
C19 0.047(3) 0.053(3) 0.035(2) -0.005(2) 0.0040(19) -0.002(2)
C20 0.048(3) 0.058(3) 0.033(2) -0.006(2) 0.0002(19) 0.001(2)
C21 0.053(3) 0.067(4) 0.036(2) -0.001(2) -0.002(2) 0.005(2)
C22 0.055(3) 0.102(6) 0.043(3) 0.001(3) 0.002(2) 0.006(3)
C23 0.063(4) 0.082(5) 0.046(3) 0.002(3) -0.008(2) 0.007(3)
C24 0.069(3) 0.054(3) 0.040(3) 0.001(2) -0.006(2) 0.007(3)
C25 0.066(3) 0.046(3) 0.035(2) 0.000(2) 0.002(2) 0.004(2)
C26 0.058(3) 0.042(3) 0.033(2) 0.000(2) 0.0013(19) 0.003(2)
C27 0.054(3) 0.031(2) 0.032(2) -0.0014(18) 0.0050(18) 0.0008(19)
C28 0.051(3) 0.034(3) 0.034(2) 0.0021(19) 0.0057(18) 0.002(2)
C29 0.053(3) 0.046(3) 0.037(2) 0.002(2) 0.009(2) 0.001(2)
C30 0.060(3) 0.050(3) 0.042(3) 0.005(2) 0.012(2) 0.000(2)
C31 0.065(3) 0.069(4) 0.053(3) 0.007(3) 0.019(3) -0.004(3)
C32 0.055(4) 0.102(6) 0.065(4) 0.015(4) 0.017(3) -0.002(3)
C33 0.050(3) 0.116(6) 0.058(4) 0.017(4) 0.009(3) -0.004(3)
C34 0.050(3) 0.073(4) 0.045(3) 0.007(3) 0.007(2) 0.001(3)
C35 0.048(3) 0.078(4) 0.039(3) 0.008(2) 0.004(2) -0.001(3)
C36 0.054(3) 0.141(7) 0.045(3) 0.022(3) -0.001(2) -0.004(3)
C37 0.054(4) 0.145(14) 0.037(4) 0.016(5) 0.000(3) -0.003(5)
C38 0.053(5) 0.27(3) 0.044(5) 0.030(8) -0.004(4) -0.026(8)
C39 0.060(7) 0.38(4) 0.048(6) 0.036(9) -0.006(5) -0.028(10)
C40 0.062(6) 0.31(3) 0.040(5) 0.032(8) -0.007(4) -0.023(9)
C41 0.057(5) 0.160(17) 0.036(4) 0.014(5) -0.003(3) -0.001(7)
C42 0.050(4) 0.085(9) 0.040(4) 0.009(4) 0.001(3) 0.001(4)
C107 0.058(6) 0.086(14) 0.041(6) 0.010(7) -0.004(4) 0.000(6)
C106 0.067(8) 0.12(2) 0.044(7) 0.019(9) -0.004(5) 0.002(9)
C105 0.070(9) 0.21(4) 0.059(10) 0.042(16) -0.005(6) 0.010(11)
C104 0.068(9) 0.22(4) 0.062(10) 0.043(16) -0.008(7) 0.010(11)
C103 0.061(8) 0.18(3) 0.057(9) 0.036(14) -0.007(6) 0.008(8)
C102 0.059(6) 0.117(18) 0.043(6) 0.017(9) -0.002(4) 0.004(6)
C43 0.056(3) 0.092(5) 0.036(3) 0.013(3) 0.000(2) -0.001(3)
C45 0.101(5) 0.080(5) 0.066(4) 0.004(3) 0.019(3) 0.026(4)
C46 0.081(4) 0.054(4) 0.053(3) -0.002(3) 0.028(3) 0.015(3)
C48 0.029(2) 0.040(2) 0.049(3) -0.003(2) 0.0012(19) 0.0019(17)
C49 0.032(2) 0.047(3) 0.055(3) -0.008(2) -0.001(2) 0.0061(19)
C50 0.034(3) 0.058(3) 0.096(5) -0.015(3) 0.001(3) 0.007(2)
C51 0.032(3) 0.067(4) 0.128(7) -0.022(4) 0.003(3) 0.012(3)
C52 0.042(3) 0.057(3) 0.098(5) -0.020(3) 0.000(3) 0.015(2)
C53 0.037(3) 0.045(3) 0.056(3) -0.011(2) -0.003(2) 0.008(2)
C54 0.034(2) 0.043(2) 0.041(3) -0.006(2) -0.0014(19) 0.0074(18)
C55 0.035(2) 0.036(2) 0.033(2) -0.0045(18) 0.0013(17) 0.0051(17)
C56 0.036(2) 0.033(2) 0.029(2) -0.0058(17) 0.0023(17) 0.0025(17)
C57 0.035(2) 0.038(2) 0.029(2) -0.0050(18) 0.0027(17) -0.0009(17)
C58 0.039(2) 0.037(2) 0.038(3) -0.0064(19) 0.0046(19) 0.0013(18)
C59 0.045(3) 0.038(3) 0.040(3) -0.009(2) 0.003(2) -0.005(2)
C60 0.040(3) 0.046(3) 0.043(3) -0.010(2) 0.001(2) -0.004(2)
C61 0.035(2) 0.042(3) 0.043(3) -0.008(2) -0.001(2) -0.0006(19)
C62 0.034(2) 0.041(2) 0.032(2) -0.0065(19) 0.0024(17) 0.0007(17)
C63 0.028(2) 0.037(2) 0.035(2) -0.0054(18) 0.0021(17) -0.0010(16)
C64 0.030(2) 0.037(2) 0.040(3) -0.0029(19) 0.0029(18) 0.0030(17)
C65 0.035(2) 0.040(2) 0.052(3) -0.003(2) 0.003(2) 0.0037(18)
C66 0.034(3) 0.046(3) 0.099(5) -0.009(3) -0.006(3) 0.007(2)
C67 0.044(3) 0.050(3) 0.121(6) -0.006(3) -0.008(3) 0.014(2)
C68 0.049(3) 0.039(3) 0.102(5) 0.000(3) -0.001(3) 0.013(2)
C69 0.045(3) 0.034(3) 0.064(3) 0.004(2) 0.009(2) 0.006(2)
C70 0.037(2) 0.035(2) 0.043(3) -0.0015(19) 0.0038(19) 0.0029(18)
C71 0.037(2) 0.031(2) 0.034(2) -0.0009(18) 0.0049(17) 0.0019(17)
C72 0.038(2) 0.033(2) 0.034(2) 0.0045(18) 0.0037(18) -0.0010(17)
C73 0.043(2) 0.036(2) 0.046(3) 0.008(2) 0.003(2) -0.0028(18)
C74 0.050(3) 0.037(3) 0.061(3) 0.007(2) 0.004(2) -0.005(2)
C75 0.056(3) 0.039(3) 0.099(5) 0.004(3) 0.002(3) -0.010(2)
C76 0.048(3) 0.050(3) 0.145(8) 0.004(4) 0.008(4) -0.011(3)
C77 0.041(3) 0.045(3) 0.124(6) -0.001(3) 0.005(3) -0.004(2)
C78 0.041(3) 0.040(3) 0.070(4) 0.003(2) 0.005(2) -0.003(2)
C79 0.035(2) 0.039(2) 0.055(3) 0.002(2) 0.006(2) -0.0019(18)
C81 0.077(4) 0.060(3) 0.052(3) 0.013(3) 0.013(3) -0.020(3)
C82 0.091(4) 0.054(4) 0.056(3) 0.008(3) 0.013(3) 0.000(3)
C84 0.327(18) 0.080(6) 0.128(11) -0.015(7) -0.016(11) 0.028(9)
C85 0.329(15) 0.108(8) 0.094(8) -0.019(6) -0.027(9) 0.031(8)
C86 0.43(2) 0.118(8) 0.086(7) -0.002(6) -0.017(9) 0.066(11)
C87 0.58(4) 0.100(8) 0.145(13) 0.010(8) -0.009(18) 0.064(11)
C88 0.38(2) 0.165(14) 0.092(8) -0.007(8) 0.012(11) -0.045(13)
C89 0.422(19) 0.082(7) 0.116(8) -0.004(6) 0.033(11) -0.055(9)
C90 0.425(16) 0.089(9) 0.115(8) -0.004(7) 0.031(9) -0.036(9)
C91 0.46(2) 0.150(15) 0.135(11) -0.054(11) 0.076(13) -0.056(14)
C92 0.458(18) 0.102(12) 0.167(16) 0.004(11) -0.040(12) 0.031(11)
C94 0.30(5) 0.16(2) 0.07(2) 0.033(16) 0.03(2) 0.15(3)
C95 0.34(4) 0.20(3) 0.066(18) 0.031(17) 0.04(2) 0.13(3)
C96 0.35(5) 0.23(3) 0.076(18) 0.013(19) 0.05(2) 0.12(3)
C97 0.41(6) 0.20(4) 0.10(4) -0.04(3) -0.02(3) 0.14(4)
C98 0.34(6) 0.26(5) 0.16(7) -0.04(4) -0.11(4) 0.11(4)
C99 0.37(6) 0.33(4) 0.16(3) -0.06(2) -0.01(2) 0.07(4)
C100 0.13(3) 0.36(5) 0.15(2) -0.08(3) -0.06(2) 0.00(3)
C101 0.14(3) 0.36(5) 0.17(4) -0.12(3) -0.02(3) -0.02(4)

loop_
_atom_type_symbol
_atom_type_description
_atom_type_scat_dispersion_real
_atom_type_scat_dispersion_imag
_atom_type_scat_source
C C 0.0181 0.0091 'International Tables Vol C Tables 4.2.6.8 and 6.1.1.4'
H H 0.0000 0.0000 'International Tables Vol C Tables 4.2.6.8 and 6.1.1.4'
Li Li 0.0008 0.0003 'International Tables Vol C Tables 4.2.6.8 and 6.1.1.4'
N N 0.0311 0.0180 'International Tables Vol C Tables 4.2.6.8 and 6.1.1.4'
O O 0.0492 0.0322 'International Tables Vol C Tables 4.2.6.8 and 6.1.1.4'
Cl Cl 0.3639 0.7018 'International Tables Vol C Tables 4.2.6.8 and 6.1.1.4'
Zr Zr -0.1862 2.2449 'International Tables Vol C Tables 4.2.6.8 and 6.1.1.4'

loop_
_geom_angle_atom_site_label_1
_geom_angle_atom_site_label_2
_geom_angle_atom_site_label_3
_geom_angle
_geom_angle_site_symmetry_1
_geom_angle_site_symmetry_3
N7 Zr1 N3 129.18(19) . .
N7 Zr1 N1 78.92(18) . .
N3 Zr1 N1 77.87(16) . .
N7 Zr1 N5 78.95(18) . .
N3 Zr1 N5 79.01(17) . .
N1 Zr1 N5 125.59(17) . .
N7 Zr1 O6 138.33(18) . .
N3 Zr1 O6 78.54(15) . .
N1 Zr1 O6 142.39(16) . .
N5 Zr1 O6 77.31(16) . .
N7 Zr1 O5 74.3(2) . .
N3 Zr1 O5 144.78(17) . .
N1 Zr1 O5 136.89(17) . .
N5 Zr1 O5 81.51(19) . .
O6 Zr1 O5 68.68(16) . .
N7 Zr1 Cl3 109.66(14) . .
N3 Zr1 Cl3 110.76(13) . .
N1 Zr1 Cl3 81.59(12) . .
N5 Zr1 Cl3 152.82(13) . .
O6 Zr1 Cl3 79.92(11) . .
O5 Zr1 Cl3 76.50(15) . .
N7 Zr1 Li3 87.6(3) . .
N3 Zr1 Li3 141.3(3) . .
N1 Zr1 Li3 102.1(3) . .
N5 Zr1 Li3 125.8(3) . .
O6 Zr1 Li3 79.3(2) . .
O5 Zr1 Li3 44.4(3) . .
Cl3 Zr1 Li3 33.7(3) . .
N7 Zr1 Li6 144.5(8) . .
N3 Zr1 Li6 68.8(11) . .
N1 Zr1 Li6 75.9(9) . .
N5 Zr1 Li6 136.4(9) . .
O6 Zr1 Li6 68.4(8) . .
O5 Zr1 Li6 108.6(11) . .
Cl3 Zr1 Li6 42.1(10) . .
Li3 Zr1 Li6 73.7(11) . .
C1 O1 C2 101(2) . .
C1 O1 Li2 92.9(18) . .
C19 N1 C12 106.8(4) . .
C19 N1 Zr1 126.0(3) . .
C12 N1 Zr1 123.7(4) . .
O3 C6 C7 167(3) . .
O3 Li1 Cl2 135(7) . .
O3 Li1 Cl6 121(7) . .
Cl2 Li1 Cl6 18.6(14) . .
O3 Li1 Cl1 152(5) . .
Cl2 Li1 Cl1 69(3) . .
Cl6 Li1 Cl1 77(3) . .
Cl6 Cl2 Li1 81(6) . .
Cl6 Cl2 Cl6 69(6) . 3_566
Li1 Cl2 Cl6 121(3) . 3_566
Cl6 Cl2 Cl2 54(6) . 3_566
Li1 Cl2 Cl2 114(3) . 3_566
Cl6 Cl2 Cl2 14.8(10) 3_566 3_566
N15 Zr2 N11 126.78(16) . .
N15 Zr2 N13 78.26(15) . .
N11 Zr2 N13 79.15(15) . .
N15 Zr2 N9 78.82(15) . .
N11 Zr2 N9 78.60(15) . .
N13 Zr2 N9 128.15(15) . .
N15 Zr2 O8 135.04(16) . .
N11 Zr2 O8 84.38(15) . .
N13 Zr2 O8 145.19(16) . .
N9 Zr2 O8 77.11(15) . .
N15 Zr2 O7 142.04(15) . .
N11 Zr2 O7 75.85(14) . .
N13 Zr2 O7 77.28(15) . .
N9 Zr2 O7 139.02(15) . .
O8 Zr2 O7 69.01(15) . .
N15 Zr2 Li7 80.5(11) . .
N11 Zr2 Li7 135.6(10) . .
N13 Zr2 Li7 145.1(10) . .
N9 Zr2 Li7 73.3(11) . .
O8 Zr2 Li7 56.4(11) . .
O7 Zr2 Li7 104.4(11) . .
N15 Zr2 Cl4 79.64(12) . .
N11 Zr2 Cl4 152.95(11) . .
N13 Zr2 Cl4 104.09(11) . .
N9 Zr2 Cl4 116.53(11) . .
O8 Zr2 Cl4 78.04(10) . .
O7 Zr2 Cl4 78.71(11) . .
Li7 Zr2 Cl4 44.5(11) . .
N15 Zr2 Li4 99.8(3) . .
N11 Zr2 Li4 122.0(3) . .
N13 Zr2 Li4 79.0(3) . .
N9 Zr2 Li4 150.8(3) . .
O8 Zr2 Li4 84.2(3) . .
O7 Zr2 Li4 47.1(3) . .
Li7 Zr2 Li4 77.7(11) . .
Cl4 Zr2 Li4 36.4(3) . .
C4 O2 C3 95(3) . .
C20 N2 C19 121.6(5) . .
O1 C2 C3 105(3) . .
O2 C3 C2 135(4) . .
Cl1 Li2 Cl7 38.5(12) . .
Cl1 Li2 O1 73(2) . .
Cl7 Li2 O1 112(2) . .
Cl7 Cl1 Li2 70.9(8) . .
Cl7 Cl1 Li1 155(3) . .
Li2 Cl1 Li1 134(3) . .
C5 O3 C6 110(3) . .
C20 N3 C27 107.1(4) . .
C20 N3 Zr1 124.7(4) . .
C27 N3 Zr1 123.7(3) . .
C20 N3 Li6 72.6(11) . .
C27 N3 Li6 121.7(8) . .
Zr1 N3 Li6 63.4(11) . .
Cl3 Li3 O5 132.1(6) . .
Cl3 Li3 C45 122.1(5) . .
O5 Li3 C45 35.3(3) . .
Cl3 Li3 Zr1 72.1(4) . .
O5 Li3 Zr1 65.1(3) . .
C45 Li3 Zr1 83.6(3) . .
Cl3 Li3 Li6 23.4(8) . .
O5 Li3 Li6 109.0(9) . .
C45 Li3 Li6 101.7(8) . .
Zr1 Li3 Li6 54.5(9) . .
Cl3 Li6 Zr1 65.5(15) . .
Cl3 Li6 C20 134(2) . .
Zr1 Li6 C20 74.3(12) . .
Cl3 Li6 N3 113(2) . .
Zr1 Li6 N3 47.9(8) . .
C20 Li6 N3 30.4(5) . .
Cl3 Li6 Li3 18.3(7) . .
Zr1 Li6 Li3 51.8(9) . .
C20 Li6 Li3 125.7(17) . .
N3 Li6 Li3 99.2(15) . .
Li3 Cl3 Li6 138.3(14) . .
Li3 Cl3 Zr1 74.2(4) . .
Li6 Cl3 Zr1 72.4(15) . .
C8 O4 C7 148(4) . .
C27 N4 C28 123.3(5) . .
Cl4 Li4 O7 121.1(7) . .
Cl4 Li4 Zr2 70.9(4) . .
O7 Li4 Zr2 61.5(3) . .
Cl4 Li4 Li7 27.8(8) . .
O7 Li4 Li7 93.4(9) . .
Zr2 Li4 Li7 49.6(8) . .
Cl4 Li7 O8 95(2) . .
Cl4 Li7 Zr2 70.1(15) . .
O8 Li7 Zr2 59.4(11) . .
Cl4 Li7 Cl7 101.9(19) . 1_655
O8 Li7 Cl7 157(2) . 1_655
Zr2 Li7 Cl7 142(2) . 1_655
Cl4 Li7 Li4 23.1(8) . .
O8 Li7 Li4 72.9(14) . .
Zr2 Li7 Li4 52.7(10) . .
Cl7 Li7 Li4 125.0(17) 1_655 .
Li4 Cl4 Li7 129.2(15) . .
Li4 Cl4 Zr2 72.8(4) . .
Li7 Cl4 Zr2 65.4(13) . .
C45 O5 C44 107.5(7) . .
C45 O5 Li3 96.1(6) . .
C45 O5 Zr1 116.9(5) . .
C44 O5 Zr1 121.3(5) . .
Li3 O5 Zr1 70.5(3) . .
C35 N5 C28 107.3(5) . .
C35 N5 Zr1 124.8(4) . .
C28 N5 Zr1 124.7(4) . .
O11 Li5 O13 100(3) . .
O11 Li5 O9 96(2) . .
O13 Li5 O9 101.3(16) . .
O11 Li5 O12 81.4(16) . .
O13 Li5 O12 92.3(15) . .
O9 Li5 O12 166(2) . .
O11 Li5 O10 101.3(13) . .
O13 Li5 O10 158(3) . .
O9 Li5 O10 78.3(15) . .
O12 Li5 O10 89.0(19) . .
O11 Li5 Cl5 169(2) . .
O13 Li5 Cl5 73.8(13) . .
O9 Li5 Cl5 93.7(18) . .
O12 Li5 Cl5 90(2) . .
O10 Li5 Cl5 85(2) . .
Cl2 Cl6 Cl6 93(6) . 3_566
Cl2 Cl6 Li1 80(7) . .
Cl6 Cl6 Li1 128(4) 3_566 .
Cl2 Cl6 Cl2 111(6) . 3_566
Cl6 Cl6 Cl2 18.4(11) 3_566 3_566
Li1 Cl6 Cl2 129(3) . 3_566
C47 O6 C46 114.4(5) . .
C47 O6 Zr1 124.9(4) . .
C46 O6 Zr1 114.9(4) . .
C36 N6 C35 121.9(6) . .
Cl1 Cl7 Li2 70.6(8) . .
Cl1 Cl7 Li7 143(3) . 1_455
Li2 Cl7 Li7 93(4) . 1_455
C80 O7 C81 115.8(5) . .
C81 O7 Li4 123.9(5) . .
C80 O7 Zr2 125.0(4) . .
C81 O7 Zr2 111.3(4) . .
Li4 O7 Zr2 71.5(4) . .
C36 N7 C43 107.8(5) . .
C36 N7 Zr1 124.6(4) . .
C43 N7 Zr1 124.6(4) . .
O4 C7 C6 138(4) . .
C82 O8 C83 108.0(5) . .
C82 O8 Li7 118.7(12) . .
C82 O8 Zr2 118.1(4) . .
C83 O8 Zr2 119.3(4) . .
Li7 O8 Zr2 64.1(11) . .
C43 N8 C12 122.4(5) . .
C84 O9 C85 110.9(11) . .
C84 O9 Li5 132.7(15) . .
C85 O9 Li5 111.8(19) . .
C48 N9 C55 106.8(4) . .
C48 N9 Zr2 126.0(3) . .
C55 N9 Zr2 124.5(3) . .
C86 O10 C87 109.0(11) . .
C86 O10 Li5 114.1(15) . .
C87 O10 Li5 120.2(16) . .
C56 N10 C55 122.5(4) . .
C88 O11 C89 103.2(12) . .
C88 O11 Li5 132.4(15) . .
C89 O11 Li5 117.1(17) . .
C63 N11 C56 107.2(4) . .
C63 N11 Zr2 125.9(3) . .
C56 N11 Zr2 124.0(3) . .
C91 O12 C90 103.2(14) . .
C91 O12 Li5 134.3(17) . .
C90 O12 Li5 106(2) . .
C63 N12 C64 122.6(4) . .
N8 C12 C13 122.8(5) . .
N8 C12 N1 127.9(5) . .
C13 C12 N1 109.3(5) . .
C92 O13 C93 125.3(15) . .
C92 O13 Li5 120(2) . .
C64 N13 C71 107.3(4) . .
C64 N13 Zr2 126.5(3) . .
C71 N13 Zr2 123.4(3) . .
C12 C13 C14 132.6(6) . .
C12 C13 C18 106.4(5) . .
C14 C13 C18 121.0(6) . .
C94 O14 C95 115.2(12) . .
C72 N14 C71 122.3(4) . .
C15 C14 C13 118.3(7) . .
C97 O15 C96 115.4(12) . .
C72 N15 C79 107.7(4) . .
C72 N15 Zr2 121.6(3) . .
C79 N15 Zr2 123.7(3) . .
C14 C15 C16 121.3(6) . .
C98 O16 C99 108.4(11) . .
C79 N16 C48 121.7(5) . .
C17 C16 C15 120.9(7) . .
C100 O17 C101 103.4(10) . .
C16 C17 C18 118.9(7) . .
C19 C18 C17 133.2(6) . .
C19 C18 C13 107.2(5) . .
C17 C18 C13 119.5(6) . .
N1 C19 N2 126.6(5) . .
N1 C19 C18 110.2(5) . .
N2 C19 C18 123.2(5) . .
N2 C20 N3 128.3(5) . .
N2 C20 C21 122.9(5) . .
N3 C20 C21 108.8(5) . .
N2 C20 Li6 82.3(9) . .
N3 C20 Li6 77.0(11) . .
C21 C20 Li6 115.3(10) . .
C22 C21 C26 120.7(6) . .
C22 C21 C20 131.8(6) . .
C26 C21 C20 107.4(5) . .
C21 C22 C23 118.3(6) . .
C24 C23 C22 120.4(6) . .
C23 C24 C25 121.5(6) . .
C26 C25 C24 117.6(6) . .
C25 C26 C21 121.4(6) . .
C25 C26 C27 131.3(6) . .
C21 C26 C27 107.3(5) . .
N4 C27 N3 127.9(5) . .
N4 C27 C26 123.1(5) . .
N3 C27 C26 109.0(5) . .
N4 C28 N5 126.4(5) . .
N4 C28 C29 124.3(5) . .
N5 C28 C29 109.3(5) . .
C28 C29 C30 132.1(6) . .
C28 C29 C34 107.3(5) . .
C30 C29 C34 120.5(6) . .
C31 C30 C29 118.0(6) . .
C30 C31 C32 121.9(6) . .
C33 C32 C31 121.0(7) . .
C32 C33 C34 118.5(7) . .
C33 C34 C35 133.3(6) . .
C33 C34 C29 120.0(6) . .
C35 C34 C29 106.7(5) . .
N6 C35 N5 126.8(5) . .
N6 C35 C34 123.8(6) . .
N5 C35 C34 109.3(5) . .
N6 C36 N7 129.0(6) . .
N6 C36 C102 119.9(11) . .
N7 C36 C102 106.1(11) . .
N6 C36 C37 122.0(8) . .
N7 C36 C37 107.9(7) . .
C38 C37 C42 122.4(11) . .
C38 C37 C36 130.6(11) . .
C42 C37 C36 106.7(10) . .
C37 C38 C39 118.0(13) . .
C40 C39 C38 119.9(13) . .
C41 C40 C39 121.0(12) . .
C40 C41 C42 118.2(11) . .
C37 C42 C41 120.4(11) . .
C37 C42 C43 108.1(9) . .
C41 C42 C43 131.4(10) . .
C102 C107 C106 124(2) . .
C102 C107 C43 107.7(16) . .
C106 C107 C43 127.2(19) . .
C105 C106 C107 118(2) . .
C106 C105 C104 120(2) . .
C103 C104 C105 124(2) . .
C104 C103 C102 115(2) . .
C107 C102 C103 120(2) . .
C107 C102 C36 106.4(18) . .
C103 C102 C36 131(2) . .
N8 C43 N7 128.4(6) . .
N8 C43 C42 121.6(7) . .
N7 C43 C42 109.2(6) . .
N8 C43 C107 125.4(9) . .
N7 C43 C107 102.0(9) . .
O5 C45 C46 105.5(6) . .
O5 C45 Li3 48.7(4) . .
C46 C45 Li3 113.7(6) . .
O6 C46 C45 108.0(5) . .
N16 C48 N9 126.4(5) . .
N16 C48 C49 123.7(5) . .
N9 C48 C49 109.9(5) . .
C48 C49 C50 133.7(6) . .
C48 C49 C54 106.9(5) . .
C50 C49 C54 119.3(5) . .
C51 C50 C49 118.6(6) . .
C50 C51 C52 122.0(6) . .
C53 C52 C51 120.5(6) . .
C52 C53 C54 118.4(6) . .
C49 C54 C55 107.0(5) . .
C49 C54 C53 121.1(5) . .
C55 C54 C53 131.9(5) . .
N10 C55 N9 127.3(4) . .
N10 C55 C54 123.1(5) . .
N9 C55 C54 109.4(4) . .
N10 C56 N11 127.7(4) . .
N10 C56 C57 123.0(4) . .
N11 C56 C57 109.2(4) . .
C62 C57 C58 121.5(5) . .
C62 C57 C56 107.1(4) . .
C58 C57 C56 131.3(5) . .
C59 C58 C57 117.5(5) . .
C60 C59 C58 121.0(5) . .
C59 C60 C61 121.5(5) . .
C62 C61 C60 117.6(5) . .
C61 C62 C57 120.9(5) . .
C61 C62 C63 131.3(5) . .
C57 C62 C63 107.8(4) . .
N12 C63 N11 128.6(4) . .
N12 C63 C62 122.8(4) . .
N11 C63 C62 108.6(4) . .
N12 C64 N13 126.9(4) . .
N12 C64 C65 123.5(5) . .
N13 C64 C65 109.7(4) . .
C64 C65 C66 133.2(5) . .
C64 C65 C70 106.8(5) . .
C66 C65 C70 119.9(5) . .
C67 C66 C65 118.7(6) . .
C66 C67 C68 121.4(6) . .
C69 C68 C67 121.4(6) . .
C68 C69 C70 118.2(6) . .
C71 C70 C69 133.0(5) . .
C71 C70 C65 106.7(4) . .
C69 C70 C65 120.3(5) . .
N14 C71 N13 126.4(4) . .
N14 C71 C70 124.0(4) . .
N13 C71 C70 109.4(4) . .
N14 C72 N15 128.7(5) . .
N14 C72 C73 122.8(5) . .
N15 C72 C73 108.5(4) . .
C78 C73 C74 120.6(5) . .
C78 C73 C72 107.8(5) . .
C74 C73 C72 131.6(5) . .
C75 C74 C73 117.4(6) . .
C74 C75 C76 121.2(6) . .
C77 C76 C75 121.5(6) . .
C76 C77 C78 117.7(6) . .
C77 C78 C73 121.6(6) . .
C77 C78 C79 131.5(6) . .
C73 C78 C79 106.9(5) . .
N16 C79 N15 129.3(5) . .
N16 C79 C78 121.7(5) . .
N15 C79 C78 109.0(5) . .
C82 C81 O7 107.8(5) . .
O8 C82 C81 104.9(6) . .
O9 C85 C86 113.7(14) . .
O10 C86 C85 107.9(11) . .
O11 C89 C90 104.8(11) . .
O12 C90 C89 102.6(15) . .
O14 C95 C96 107.6(10) . .
O15 C96 C95 107.6(10) . .
O16 C99 C100 101.6(9) . .
O17 C100 C99 101.1(9) . .

loop_
_geom_bond_atom_site_label_1
_geom_bond_atom_site_label_2
_geom_bond_distance
_geom_bond_site_symmetry_2
Zr1 N7 2.154(5) .
Zr1 N3 2.157(4) .
Zr1 N1 2.197(4) .
Zr1 N5 2.198(5) .
Zr1 O6 2.311(4) .
Zr1 O5 2.413(5) .
Zr1 Cl3 2.4808(17) .
Zr1 Li3 2.509(9) .
Zr1 Li6 2.60(5) .
O1 C1 1.381(10) .
O1 C2 1.456(10) .
O1 Li2 2.48(8) .
N1 C19 1.370(7) .
N1 C12 1.407(6) .
C5 O3 1.380(10) .
C6 O3 1.478(10) .
C6 C7 1.535(10) .
Li1 O3 1.32(9) .
Li1 Cl2 2.03(11) .
Li1 Cl6 2.03(12) .
Li1 Cl1 2.89(9) .
Cl2 Cl6 0.66(3) .
Cl2 Cl6 2.08(4) 3_566
Cl2 Cl2 2.40(7) 3_566
Zr2 N15 2.174(4) .
Zr2 N11 2.182(4) .
Zr2 N13 2.184(4) .
Zr2 N9 2.187(4) .
Zr2 O8 2.324(4) .
Zr2 O7 2.352(4) .
Zr2 Li7 2.43(5) .
Zr2 Cl4 2.5104(14) .
Zr2 Li4 2.538(11) .
O2 C4 1.376(10) .
O2 C3 1.462(10) .
N2 C20 1.294(8) .
N2 C19 1.382(7) .
C2 C3 1.521(10) .
Li2 Cl1 2.093(10) .
Li2 Cl7 2.097(10) .
Cl1 Cl7 1.38(4) .
N3 C20 1.406(7) .
N3 C27 1.418(6) .
N3 Li6 2.71(5) .
C44 O5 1.473(10) .
C47 O6 1.398(9) .
Li3 Cl3 1.447(11) .
Li3 O5 1.863(12) .
Li3 C45 2.467(13) .
Li3 Li6 3.06(5) .
Li6 Cl3 1.83(5) .
Li6 C20 2.65(5) .
O4 C8 1.389(10) .
O4 C7 1.468(10) .
N4 C27 1.286(7) .
N4 C28 1.364(7) .
C80 O7 1.423(8) .
C83 O8 1.483(8) .
Li4 Cl4 1.577(14) .
Li4 O7 1.960(13) .
Li4 Li7 3.12(5) .
Li7 Cl4 1.87(5) .
Li7 O8 2.25(5) .
Li7 Cl7 2.86(6) 1_655
O5 C45 1.433(10) .
N5 C35 1.390(8) .
N5 C28 1.396(7) .
C93 O13 1.61(3) .
Li5 O11 1.93(6) .
Li5 O13 2.07(4) .
Li5 O9 2.09(4) .
Li5 O12 2.10(4) .
Li5 O10 2.20(6) .
Li5 Cl5 2.40(6) .
Cl6 Cl6 1.94(9) 3_566
Cl6 Cl2 2.08(4) 3_566
O6 C46 1.461(8) .
N6 C36 1.310(9) .
N6 C35 1.355(8) .
Cl7 Li7 2.86(6) 1_455
O7 C81 1.494(8) .
N7 C36 1.392(9) .
N7 C43 1.424(7) .
O8 C82 1.406(8) .
N8 C43 1.275(8) .
N8 C12 1.347(8) .
O9 C84 1.387(15) .
O9 C85 1.468(19) .
N9 C48 1.391(6) .
N9 C55 1.391(6) .
O10 C86 1.410(15) .
O10 C87 1.415(17) .
N10 C56 1.299(6) .
N10 C55 1.360(6) .
O11 C88 1.426(19) .
O11 C89 1.438(15) .
N11 C63 1.405(6) .
N11 C56 1.411(6) .
O12 C91 1.37(2) .
O12 C90 1.49(3) .
N12 C63 1.293(6) .
N12 C64 1.374(7) .
C12 C13 1.404(8) .
O13 C92 1.39(3) .
N13 C64 1.391(6) .
N13 C71 1.392(6) .
C13 C14 1.415(8) .
C13 C18 1.419(9) .
O14 C94 1.380(10) .
O14 C95 1.457(10) .
N14 C72 1.280(6) .
N14 C71 1.371(6) .
C14 C15 1.343(10) .
O15 C97 1.382(10) .
O15 C96 1.456(10) .
N15 C72 1.402(6) .
N15 C79 1.407(7) .
C15 C16 1.448(12) .
O16 C98 1.377(10) .
O16 C99 1.458(10) .
N16 C79 1.296(7) .
N16 C48 1.383(7) .
C16 C17 1.360(10) .
O17 C100 1.459(10) .
O17 C101 1.466(10) .
C17 C18 1.409(10) .
C18 C19 1.398(8) .
C20 C21 1.470(8) .
C21 C22 1.384(9) .
C21 C26 1.396(8) .
C22 C23 1.403(9) .
C23 C24 1.388(10) .
C24 C25 1.393(9) .
C25 C26 1.386(8) .
C26 C27 1.460(8) .
C28 C29 1.401(8) .
C29 C30 1.420(8) .
C29 C34 1.421(9) .
C30 C31 1.352(9) .
C31 C32 1.429(11) .
C32 C33 1.366(10) .
C33 C34 1.410(9) .
C34 C35 1.412(8) .
C36 C102 1.49(2) .
C36 C37 1.539(14) .
C37 C38 1.353(18) .
C37 C42 1.371(16) .
C38 C39 1.398(18) .
C39 C40 1.40(2) .
C40 C41 1.373(18) .
C41 C42 1.387(14) .
C42 C43 1.475(12) .
C107 C102 1.38(3) .
C107 C106 1.41(3) .
C107 C43 1.55(2) .
C106 C105 1.37(3) .
C105 C104 1.44(4) .
C104 C103 1.39(3) .
C103 C102 1.47(3) .
C45 C46 1.509(10) .
C48 C49 1.405(7) .
C49 C50 1.410(8) .
C49 C54 1.411(8) .
C50 C51 1.359(10) .
C51 C52 1.423(10) .
C52 C53 1.355(8) .
C53 C54 1.414(7) .
C54 C55 1.414(7) .
C56 C57 1.455(7) .
C57 C62 1.391(7) .
C57 C58 1.392(7) .
C58 C59 1.390(7) .
C59 C60 1.386(8) .
C60 C61 1.394(8) .
C61 C62 1.390(7) .
C62 C63 1.462(7) .
C64 C65 1.402(7) .
C65 C66 1.413(8) .
C65 C70 1.430(8) .
C66 C67 1.361(9) .
C67 C68 1.426(10) .
C68 C69 1.368(9) .
C69 C70 1.415(7) .
C70 C71 1.407(7) .
C72 C73 1.468(7) .
C73 C78 1.394(8) .
C73 C74 1.404(8) .
C74 C75 1.387(9) .
C75 C76 1.396(10) .
C76 C77 1.378(10) .
C77 C78 1.385(8) .
C78 C79 1.465(8) .
C81 C82 1.457(11) .
C85 C86 1.506(19) .
C89 C90 1.60(2) .
C95 C96 1.515(10) .
C99 C100 1.521(10) .

loop_
_geom_torsion_atom_site_label_1
_geom_torsion_atom_site_label_2
_geom_torsion_atom_site_label_3
_geom_torsion_atom_site_label_4
_geom_torsion
_geom_torsion_site_symmetry_1
_geom_torsion_site_symmetry_4
C1 O1 C2_a C3_a -145(3) . .
Li2 O1 C2 C3 133(5) . .
C4 O2 C3 C2 156(6) . .
O1 C2 C3 O2 138(5) . .
Cl2 Li1 O3 C5 155(9) . .
Cl6 Li1 O3 C5 171(7) . .
Cl1 Li1 O3 C5 -65(14) . .
Cl2 Li1 O3 C6 -90(8) . .
Cl6 Li1 O3 C6 -73(5) . .
Cl1 Li1 O3 C6 51(13) . .
C7 C6 O3 Li1 167(20) . .
C7 C6 O3 C5 -126(19) . .
O5 Li3 Cl3 Li6 -11(2) . .
C45 Li3 Cl3 Li6 32(2) . .
Zr1 Li3 Cl3 Li6 -38(2) . .
O5 Li3 Cl3 Zr1 27.1(6) . .
C45 Li3 Cl3 Zr1 70.1(5) . .
Li6 Li3 Cl3 Zr1 38(2) . .
Zr1 Li6 Cl3 Li3 38.2(19) . .
C20 Li6 Cl3 Li3 69(3) . .
N3 Li6 Cl3 Li3 42(3) . .
C20 Li6 Cl3 Zr1 30(2) . .
N3 Li6 Cl3 Zr1 3.9(10) . .
Li3 Li6 Cl3 Zr1 -38.2(19) . .
O7 Li4 Cl4 Li7 1.4(19) . .
Zr2 Li4 Cl4 Li7 -35.5(17) . .
O7 Li4 Cl4 Zr2 36.9(5) . .
Li7 Li4 Cl4 Zr2 35.5(17) . .
O8 Li7 Cl4 Li4 -17(2) . .
Zr2 Li7 Cl4 Li4 37.6(17) . .
Cl7 Li7 Cl4 Li4 178.4(10) 1_655 .
O8 Li7 Cl4 Zr2 -55.0(10) . .
Cl7 Li7 Cl4 Zr2 140.8(19) 1_655 .
Li4 Li7 Cl4 Zr2 -37.6(17) . .
Cl3 Li3 O5 C45 87.8(8) . .
Zr1 Li3 O5 C45 116.4(4) . .
Li6 Li3 O5 C45 83.4(9) . .
Cl3 Li3 O5 C44 -165.8(9) . .
C45 Li3 O5 C44 106.4(7) . .
Zr1 Li3 O5 C44 -137.2(6) . .
Li6 Li3 O5 C44 -170.2(10) . .
Cl3 Li3 O5 Zr1 -28.6(7) . .
C45 Li3 O5 Zr1 -116.4(4) . .
Li6 Li3 O5 Zr1 -33.1(8) . .
Li1 Cl2 Cl6 Cl6 128(4) . 3_566
Cl2 Cl2 Cl6 Cl6 -0.001(19) 3_566 3_566
Cl6 Cl2 Cl6 Li1 -128(4) 3_566 .
Cl2 Cl2 Cl6 Li1 -128(4) 3_566 .
Li1 Cl2 Cl6 Cl2 128(4) . 3_566
Cl6 Cl2 Cl6 Cl2 0.001(14) 3_566 3_566
Li1 Cl1 Cl7 Li2 -170(8) . .
Li2 Cl1 Cl7 Li7 68(6) . 1_455
Li1 Cl1 Cl7 Li7 -102(7) . 1_455
C8 O4 C7 C6 -3(11) . .
O3 C6 C7 O4 -178(100) . .
C43 N8 C12 C13 171.2(7) . .
C43 N8 C12 N1 -7.3(10) . .
C19 N1 C12 N8 178.2(6) . .
Zr1 N1 C12 N8 -21.7(8) . .
C19 N1 C12 C13 -0.5(6) . .
Zr1 N1 C12 C13 159.6(4) . .
N8 C12 C13 C14 2.9(11) . .
N1 C12 C13 C14 -178.4(6) . .
N8 C12 C13 C18 -178.4(6) . .
N1 C12 C13 C18 0.3(6) . .
C12 C13 C14 C15 179.8(8) . .
C18 C13 C14 C15 1.2(11) . .
C13 C14 C15 C16 1.3(14) . .
C14 C15 C16 C17 -2.3(17) . .
C15 C16 C17 C18 0.8(16) . .
C16 C17 C18 C19 179.6(9) . .
C16 C17 C18 C13 1.7(13) . .
C12 C13 C18 C19 -0.1(7) . .
C14 C13 C18 C19 178.8(6) . .
C12 C13 C18 C17 178.4(7) . .
C14 C13 C18 C17 -2.7(10) . .
C12 N1 C19 N2 -178.3(6) . .
Zr1 N1 C19 N2 22.2(8) . .
C12 N1 C19 C18 0.5(6) . .
Zr1 N1 C19 C18 -159.1(4) . .
C20 N2 C19 N1 5.1(10) . .
C20 N2 C19 C18 -173.5(6) . .
C17 C18 C19 N1 -178.4(8) . .
C13 C18 C19 N1 -0.2(7) . .
C17 C18 C19 N2 0.4(13) . .
C13 C18 C19 N2 178.5(6) . .
C19 N2 C20 N3 -0.5(10) . .
C19 N2 C20 C21 177.4(6) . .
C19 N2 C20 Li6 -67.3(12) . .
C27 N3 C20 N2 172.2(6) . .
Zr1 N3 C20 N2 -31.1(9) . .
Li6 N3 C20 N2 -69.1(11) . .
C27 N3 C20 C21 -6.0(6) . .
Zr1 N3 C20 C21 150.7(4) . .
Li6 N3 C20 C21 112.7(10) . .
C27 N3 C20 Li6 -118.7(9) . .
Zr1 N3 C20 Li6 38.0(9) . .
N2 C20 C21 C22 6.1(12) . .
N3 C20 C21 C22 -175.6(8) . .
Li6 C20 C21 C22 -91.4(14) . .
N2 C20 C21 C26 -174.3(6) . .
N3 C20 C21 C26 4.0(7) . .
Li6 C20 C21 C26 88.2(12) . .
C26 C21 C22 C23 -1.3(11) . .
C20 C21 C22 C23 178.2(7) . .
C21 C22 C23 C24 0.7(12) . .
C22 C23 C24 C25 0.6(11) . .
C23 C24 C25 C26 -1.3(10) . .
C24 C25 C26 C21 0.7(9) . .
C24 C25 C26 C27 -177.6(6) . .
C22 C21 C26 C25 0.6(10) . .
C20 C21 C26 C25 -179.0(5) . .
C22 C21 C26 C27 179.3(6) . .
C20 C21 C26 C27 -0.3(7) . .
C28 N4 C27 N3 2.0(8) . .
C28 N4 C27 C26 -176.1(5) . .
C20 N3 C27 N4 -172.6(5) . .
Zr1 N3 C27 N4 30.5(7) . .
Li6 N3 C27 N4 107.7(14) . .
C20 N3 C27 C26 5.8(6) . .
Zr1 N3 C27 C26 -151.2(4) . .
Li6 N3 C27 C26 -74.0(13) . .
C25 C26 C27 N4 -6.4(10) . .
C21 C26 C27 N4 175.1(5) . .
C25 C26 C27 N3 175.1(6) . .
C21 C26 C27 N3 -3.4(6) . .
C27 N4 C28 N5 -7.3(8) . .
C27 N4 C28 C29 171.4(5) . .
C35 N5 C28 N4 179.1(5) . .
Zr1 N5 C28 N4 -20.1(8) . .
C35 N5 C28 C29 0.2(6) . .
Zr1 N5 C28 C29 161.0(4) . .
N4 C28 C29 C30 -0.9(10) . .
N5 C28 C29 C30 178.0(6) . .
N4 C28 C29 C34 -179.4(5) . .
N5 C28 C29 C34 -0.5(7) . .
C28 C29 C30 C31 -178.6(6) . .
C34 C29 C30 C31 -0.3(9) . .
C29 C30 C31 C32 -0.6(11) . .
C30 C31 C32 C33 0.1(13) . .
C31 C32 C33 C34 1.3(14) . .
C32 C33 C34 C35 177.7(9) . .
C32 C33 C34 C29 -2.2(13) . .
C28 C29 C34 C33 -179.6(7) . .
C30 C29 C34 C33 1.8(10) . .
C28 C29 C34 C35 0.5(7) . .
C30 C29 C34 C35 -178.1(6) . .
C36 N6 C35 N5 7.0(14) . .
C36 N6 C35 C34 -170.2(9) . .
C28 N5 C35 N6 -177.4(7) . .
Zr1 N5 C35 N6 21.8(10) . .
C28 N5 C35 C34 0.1(7) . .
Zr1 N5 C35 C34 -160.6(5) . .
C33 C34 C35 N6 -2.7(14) . .
C29 C34 C35 N6 177.2(7) . .
C33 C34 C35 N5 179.7(8) . .
C29 C34 C35 N5 -0.4(8) . .
C35 N6 C36 N7 -5.6(17) . .
C35 N6 C36 C102 -156.9(18) . .
C35 N6 C36 C37 161.2(12) . .
C43 N7 C36 N6 173.3(11) . .
Zr1 N7 C36 N6 -25.3(15) . .
C43 N7 C36 C102 -32.3(17) . .
Zr1 N7 C36 C102 129.0(15) . .
C43 N7 C36 C37 5.1(12) . .
Zr1 N7 C36 C37 166.5(9) . .
N6 C36 C37 C38 12(3) . .
N7 C36 C37 C38 -179(2) . .
C102 C36 C37 C38 -86(3) . .
N6 C36 C37 C42 -174.5(12) . .
N7 C36 C37 C42 -5.3(16) . .
C102 C36 C37 C42 88(2) . .
C42 C37 C38 C39 1(4) . .
C36 C37 C38 C39 174(2) . .
C37 C38 C39 C40 -2(4) . .
C38 C39 C40 C41 2(5) . .
C39 C40 C41 C42 -2(4) . .
C38 C37 C42 C41 -1(3) . .
C36 C37 C42 C41 -175.2(15) . .
C38 C37 C42 C43 177.5(19) . .
C36 C37 C42 C43 3.2(16) . .
C40 C41 C42 C37 1(3) . .
C40 C41 C42 C43 -176.6(19) . .
C102 C107 C106 C105 2(5) . .
C43 C107 C106 C105 166(3) . .
C107 C106 C105 C104 -1(6) . .
C106 C105 C104 C103 -2(7) . .
C105 C104 C103 C102 5(6) . .
C106 C107 C102 C103 1(5) . .
C43 C107 C102 C103 -166(3) . .
C106 C107 C102 C36 164(3) . .
C43 C107 C102 C36 -3(3) . .
C104 C103 C102 C107 -4(5) . .
C104 C103 C102 C36 -163(3) . .
N6 C36 C102 C107 178.2(17) . .
N7 C36 C102 C107 21(2) . .
C37 C36 C102 C107 -77(2) . .
N6 C36 C102 C103 -21(4) . .
N7 C36 C102 C103 -178(3) . .
C37 C36 C102 C103 83(4) . .
C12 N8 C43 N7 5.6(13) . .
C12 N8 C43 C42 -163.0(9) . .
C12 N8 C43 C107 158.3(15) . .
C36 N7 C43 N8 -173.0(9) . .
Zr1 N7 C43 N8 25.6(11) . .
C36 N7 C43 C42 -3.3(11) . .
Zr1 N7 C43 C42 -164.6(8) . .
C36 N7 C43 C107 29.5(14) . .
Zr1 N7 C43 C107 -131.9(12) . .
C37 C42 C43 N8 170.4(11) . .
C41 C42 C43 N8 -11(2) . .
C37 C42 C43 N7 -0.2(14) . .
C41 C42 C43 N7 178.0(15) . .
C37 C42 C43 C107 -82(2) . .
C41 C42 C43 C107 96(2) . .
C102 C107 C43 N8 -174.4(17) . .
C106 C107 C43 N8 20(3) . .
C102 C107 C43 N7 -16(2) . .
C106 C107 C43 N7 178(2) . .
C102 C107 C43 C42 91(3) . .
C106 C107 C43 C42 -75(3) . .
C44 O5 C45 C46 -177.3(8) . .
Li3 O5 C45 C46 -108.2(7) . .
Zr1 O5 C45 C46 -37.0(8) . .
C44 O5 C45 Li3 -69.1(7) . .
Zr1 O5 C45 Li3 71.2(5) . .
C47 O6 C46 C45 104.5(7) . .
Zr1 O6 C46 C45 -50.1(7) . .
O5 C45 C46 O6 54.6(9) . .
Li3 C45 C46 O6 3.4(8) . .
C79 N16 C48 N9 -7.4(9) . .
C79 N16 C48 C49 170.9(6) . .
C55 N9 C48 N16 178.0(5) . .
Zr2 N9 C48 N16 -20.0(8) . .
C55 N9 C48 C49 -0.6(6) . .
Zr2 N9 C48 C49 161.5(4) . .
N16 C48 C49 C50 -1.6(11) . .
N9 C48 C49 C50 177.0(7) . .
N16 C48 C49 C54 -178.6(5) . .
N9 C48 C49 C54 0.0(6) . .
C48 C49 C50 C51 -177.4(8) . .
C54 C49 C50 C51 -0.7(11) . .
C49 C50 C51 C52 -1.5(13) . .
C50 C51 C52 C53 3.3(14) . .
C51 C52 C53 C54 -2.5(11) . .
C48 C49 C54 C55 0.6(6) . .
C50 C49 C54 C55 -176.9(6) . .
C48 C49 C54 C53 178.9(5) . .
C50 C49 C54 C53 1.4(9) . .
C52 C53 C54 C49 0.3(9) . .
C52 C53 C54 C55 178.1(6) . .
C56 N10 C55 N9 8.0(8) . .
C56 N10 C55 C54 -167.7(5) . .
C48 N9 C55 N10 -175.2(5) . .
Zr2 N9 C55 N10 22.4(7) . .
C48 N9 C55 C54 0.9(6) . .
Zr2 N9 C55 C54 -161.5(3) . .
C49 C54 C55 N10 175.4(5) . .
C53 C54 C55 N10 -2.7(9) . .
C49 C54 C55 N9 -1.0(6) . .
C53 C54 C55 N9 -179.0(6) . .
C55 N10 C56 N11 -5.4(8) . .
C55 N10 C56 C57 169.4(4) . .
C63 N11 C56 N10 171.3(5) . .
Zr2 N11 C56 N10 -27.1(7) . .
C63 N11 C56 C57 -4.1(5) . .
Zr2 N11 C56 C57 157.6(3) . .
N10 C56 C57 C62 -171.4(5) . .
N11 C56 C57 C62 4.2(5) . .
N10 C56 C57 C58 4.4(8) . .
N11 C56 C57 C58 180.0(5) . .
C62 C57 C58 C59 0.9(7) . .
C56 C57 C58 C59 -174.3(5) . .
C57 C58 C59 C60 -0.2(8) . .
C58 C59 C60 C61 -0.3(8) . .
C59 C60 C61 C62 0.1(8) . .
C60 C61 C62 C57 0.7(8) . .
C60 C61 C62 C63 177.8(5) . .
C58 C57 C62 C61 -1.2(8) . .
C56 C57 C62 C61 175.1(5) . .
C58 C57 C62 C63 -178.9(4) . .
C56 C57 C62 C63 -2.6(5) . .
C64 N12 C63 N11 3.2(8) . .
C64 N12 C63 C62 -175.0(5) . .
C56 N11 C63 N12 -176.0(5) . .
Zr2 N11 C63 N12 22.8(7) . .
C56 N11 C63 C62 2.4(5) . .
Zr2 N11 C63 C62 -158.8(3) . .
C61 C62 C63 N12 1.3(9) . .
C57 C62 C63 N12 178.7(5) . .
C61 C62 C63 N11 -177.2(5) . .
C57 C62 C63 N11 0.2(5) . .
C63 N12 C64 N13 -4.5(8) . .
C63 N12 C64 C65 174.3(5) . .
C71 N13 C64 N12 177.9(5) . .
Zr2 N13 C64 N12 -20.4(7) . .
C71 N13 C64 C65 -1.1(6) . .
Zr2 N13 C64 C65 160.6(4) . .
N12 C64 C65 C66 -1.4(10) . .
N13 C64 C65 C66 177.6(7) . .
N12 C64 C65 C70 -178.5(5) . .
N13 C64 C65 C70 0.5(6) . .
C64 C65 C66 C67 -176.4(7) . .
C70 C65 C66 C67 0.4(11) . .
C65 C66 C67 C68 -2.4(13) . .
C66 C67 C68 C69 2.4(13) . .
C67 C68 C69 C70 -0.3(11) . .
C68 C69 C70 C71 177.0(6) . .
C68 C69 C70 C65 -1.6(9) . .
C64 C65 C70 C71 0.3(6) . .
C66 C65 C70 C71 -177.3(6) . .
C64 C65 C70 C69 179.2(5) . .
C66 C65 C70 C69 1.6(9) . .
C72 N14 C71 N13 7.6(7) . .
C72 N14 C71 C70 -166.4(5) . .
C64 N13 C71 N14 -173.5(5) . .
Zr2 N13 C71 N14 24.2(7) . .
C64 N13 C71 C70 1.2(5) . .
Zr2 N13 C71 C70 -161.1(3) . .
C69 C70 C71 N14 -4.8(9) . .
C65 C70 C71 N14 173.9(5) . .
C69 C70 C71 N13 -179.7(6) . .
C65 C70 C71 N13 -0.9(6) . .
C71 N14 C72 N15 -2.8(8) . .
C71 N14 C72 C73 175.0(5) . .
C79 N15 C72 N14 175.4(5) . .
Zr2 N15 C72 N14 -32.8(7) . .
C79 N15 C72 C73 -2.7(6) . .
Zr2 N15 C72 C73 149.2(3) . .
N14 C72 C73 C78 -175.1(5) . .
N15 C72 C73 C78 3.0(6) . .
N14 C72 C73 C74 5.2(9) . .
N15 C72 C73 C74 -176.7(6) . .
C78 C73 C74 C75 0.2(9) . .
C72 C73 C74 C75 179.8(6) . .
C73 C74 C75 C76 1.8(11) . .
C74 C75 C76 C77 -2.3(14) . .
C75 C76 C77 C78 0.8(14) . .
C76 C77 C78 C73 1.2(12) . .
C76 C77 C78 C79 -177.9(8) . .
C74 C73 C78 C77 -1.7(10) . .
C72 C73 C78 C77 178.6(7) . .
C74 C73 C78 C79 177.6(5) . .
C72 C73 C78 C79 -2.1(7) . .
C48 N16 C79 N15 2.4(10) . .
C48 N16 C79 C78 -179.0(6) . .
C72 N15 C79 N16 -179.9(6) . .
Zr2 N15 C79 N16 29.0(9) . .
C72 N15 C79 C78 1.4(6) . .
Zr2 N15 C79 C78 -149.7(4) . .
C77 C78 C79 N16 0.9(12) . .
C73 C78 C79 N16 -178.3(6) . .
C77 C78 C79 N15 179.7(8) . .
C73 C78 C79 N15 0.5(7) . .
C80 O7 C81 C82 -103.0(7) . .
Li4 O7 C81 C82 -33.7(8) . .
Zr2 O7 C81 C82 47.8(6) . .
C83 O8 C82 C81 -176.5(6) . .
Li7 O8 C82 C81 118.5(14) . .
Zr2 O8 C82 C81 44.3(7) . .
O7 C81 C82 O8 -58.3(7) . .
C84 O9 C85 C86 167.2(15) . .
Li5 O9 C85 C86 -34(2) . .
C87 O10 C86 C85 -168(2) . .
Li5 O10 C86 C85 -31(3) . .
O9 C85 C86 O10 42(2) . .
C88 O11 C89 C90 172.3(18) . .
Li5 O11 C89 C90 -34(3) . .
C91 O12 C90 C89 165.2(14) . .
Li5 O12 C90 C89 -50.1(16) . .
O11 C89 C90 O12 54(2) . .
C94 O14 C95 C96 -105(3) . .
C97 O15 C96 C95 64(5) . .
O14 C95 C96 O15 -94(4) . .
C98 O16 C99 C100 95(7) . .
C101 O17 C100 C99 -37(6) . .
O16 C99 C100 O17 173(5) . .
